data_1517629
loop_
_publ_author_name
'Ovens, Jeffrey S.'
'Truong, Kimberley N.'
'Leznoff, Daniel B.'

_publ_section_title
;
 Targeting [AuCl2(CN)2]^-^ units as halophilic building blocks in
 coordination polymers
;
_journal_name_full 'Inorganica Chimica Acta'
_journal_page_first 127
_journal_page_last 135
_journal_paper_doi 10.1016/j.ica.2013.02.011
_journal_volume 403
_journal_year 2013
_chemical_formula_moiety 'C4 H8 Au2 Cl4 Mn1 N4 O4'
_chemical_formula_sum 'C4 H8 Au2 Cl4 Mn N4 O4'
_chemical_formula_weight 766.81
_chemical_name_systematic ?
_space_group_IT_number 2
_symmetry_cell_setting triclinic
_symmetry_space_group_name_Hall '-P 1'
_symmetry_space_group_name_H-M 'P -1'
_atom_sites_solution_primary direct
_cell_angle_alpha 70.780(2)
_cell_angle_beta 87.154(2)
_cell_angle_gamma 89.710(2)
_cell_formula_units_Z 1
_cell_length_a 6.6722(3)
_cell_length_b 6.7949(3)
_cell_length_c 9.6371(4)
_cell_measurement_reflns_used 7669
_cell_measurement_temperature 296(2)
_cell_measurement_theta_max 33.21
_cell_measurement_theta_min 2.24
_cell_volume 412.03(3)
_computing_cell_refinement 'Bruker SAINT'
_computing_data_collection 'Bruker APEX2'
_computing_data_reduction 'Bruker SAINT'
_computing_structure_solution
; 
 SIR92 (Altomare et al, 1994)
 CRYSTALS (Watkin, 1988) 
;
_diffrn_ambient_temperature 296(2)
_diffrn_measured_fraction_theta_full 0.996
_diffrn_measured_fraction_theta_max 0.988
_diffrn_measurement_device_type 'Bruker APEX-II CCD'
_diffrn_measurement_method '\w scans'
_diffrn_radiation_monochromator graphite
_diffrn_radiation_type 'Mo K\a'
_diffrn_radiation_wavelength 0.71073
_diffrn_reflns_av_R_equivalents 0.038
_diffrn_reflns_limit_h_max 10
_diffrn_reflns_limit_h_min -10
_diffrn_reflns_limit_k_max 10
_diffrn_reflns_limit_k_min -9
_diffrn_reflns_limit_l_max 14
_diffrn_reflns_limit_l_min 0
_diffrn_reflns_number 3127
_diffrn_reflns_theta_full 27.907
_diffrn_reflns_theta_max 33.223
_diffrn_reflns_theta_min 2.241
_exptl_absorpt_coefficient_mu 19.170
_exptl_absorpt_correction_T_max 0.7465
_exptl_absorpt_correction_T_min 0.4157
_exptl_absorpt_correction_type multi-scan
_exptl_crystal_colour colourless
_exptl_crystal_density_diffrn 3.058
_exptl_crystal_description block
_exptl_crystal_F_000 335
_exptl_crystal_size_max 0.450
_exptl_crystal_size_mid 0.372
_exptl_crystal_size_min 0.195
_refine_diff_density_max 8.88
_refine_diff_density_min -2.86
_refine_ls_extinction_method None
_refine_ls_goodness_of_fit_ref 1.0835
_refine_ls_matrix_type full
_refine_ls_number_parameters 89
_refine_ls_number_reflns 2815
_refine_ls_number_restraints 0
_refine_ls_R_factor_all 0.0453
_refine_ls_R_factor_gt 0.0428
_refine_ls_shift/su_max 0.0006400
_refine_ls_structure_factor_coef F
_refine_ls_weighting_details
;
 Method= Modified Sheldrick 
 w=1/[\s^2^(F) + ( 0.05P)^2^ + 0.00P] 
 ,where P=(max(Fo,0) + 2Fc)/3 
;
_refine_ls_weighting_scheme calc
_refine_ls_wR_factor_all 0.0675
_refine_ls_wR_factor_gt 0.0621
_refine_ls_wR_factor_ref 0.0618
_reflns_limit_h_max 10
_reflns_limit_h_min -10
_reflns_limit_k_max 10
_reflns_limit_k_min -9
_reflns_limit_l_max 14
_reflns_limit_l_min 0
_reflns_number_gt 2849
_reflns_number_total 3127
_reflns_threshold_expression I>2.0\s(I)
_cod_data_source_file ICA-2013-403-127-135-8.cif
_cod_data_source_block Mn_OH2_Au3Cl-8
_cod_depositor_comments
;
The following automatic conversions were performed:

'_exptl_absorpt_correction_type' value 'Multi-scan' changed to
'multi-scan' according to the built-in table from CIF Core dictionary
named 'cif_core.dic' version 2.4.1 from 2010-06-29.

Automatic conversion script
Id: cif_fix_values 2281 2013-09-26 08:29:07Z andrius 
;
_cod_original_formula_sum 'C4 H8 Au2 Cl4 Mn1 N4 O4'
_cod_database_code 1517629

loop_
_symmetry_equiv_pos_as_xyz
x,y,z
-x,-y,-z

loop_
_atom_site_label
_atom_site_type_symbol
_atom_site_fract_x
_atom_site_fract_y
_atom_site_fract_z
_atom_site_U_iso_or_equiv
_atom_site_occupancy
_atom_site_adp_type
_atom_site_refinement_flags_posn
_atom_site_attached_hydrogens
Au1 Au 0.34737(3) 0.26870(5) -0.53263(2) 0.0233 1.0000 Uani . 0
Mn1 Mn 0.0000 0.0000 0.0000 0.0306 1.0000 Uani S 0
Cl1 Cl 0.6315(3) 0.1924(4) -0.4028(3) 0.0381 1.0000 Uani . 0
Cl2 Cl 0.0630(3) 0.3486(5) -0.6592(2) 0.0406 1.0000 Uani . 0
O1 O 0.1376(15) 0.2632(13) 0.0317(8) 0.0628 1.0000 Uani . 2
O2 O 0.2903(16) -0.1582(15) 0.0390(10) 0.0659 1.0000 Uani . 2
N1 N 0.1028(14) 0.1123(16) -0.2291(8) 0.0393 1.0000 Uani . 0
N2 N 0.6056(15) 0.420(3) -0.8288(10) 0.0585 1.0000 Uani . 0
C1 C 0.1869(12) 0.1712(14) -0.3432(8) 0.0288 1.0000 Uani . 0
C2 C 0.5127(13) 0.3634(17) -0.7228(9) 0.0351 1.0000 Uani . 0

loop_
_atom_site_aniso_label
_atom_site_aniso_U_11
_atom_site_aniso_U_22
_atom_site_aniso_U_33
_atom_site_aniso_U_23
_atom_site_aniso_U_13
_atom_site_aniso_U_12
Au1 0.02680(14) 0.02502(14) 0.01630(13) -0.00484(10) 0.00274(8) 0.00076(10)
Mn1 0.0360(7) 0.0359(7) 0.0174(5) -0.0062(6) 0.0056(5) -0.0019(7)
Cl1 0.0337(8) 0.0439(10) 0.0374(9) -0.0135(9) -0.0081(7) 0.0047(8)
Cl2 0.0330(8) 0.0601(14) 0.0293(8) -0.0149(9) -0.0049(7) 0.0090(9)
O1 0.096(8) 0.055(4) 0.042(5) -0.025(4) 0.023(5) -0.038(5)
O2 0.073(6) 0.065(5) 0.058(5) -0.018(4) -0.001(4) 0.027(5)
N1 0.048(4) 0.044(4) 0.023(3) -0.009(3) 0.008(3) 0.002(4)
N2 0.039(4) 0.096(8) 0.028(3) -0.004(5) 0.007(3) -0.002(5)
C1 0.032(3) 0.030(3) 0.022(3) -0.007(3) 0.006(2) -0.002(3)
C2 0.035(3) 0.045(4) 0.024(3) -0.012(3) 0.000(3) 0.007(4)

loop_
_atom_type_symbol
_atom_type_scat_dispersion_real
_atom_type_scat_dispersion_imag
_atom_type_scat_Cromer_Mann_a1
_atom_type_scat_Cromer_Mann_b1
_atom_type_scat_Cromer_Mann_a2
_atom_type_scat_Cromer_Mann_b2
_atom_type_scat_Cromer_Mann_a3
_atom_type_scat_Cromer_Mann_b3
_atom_type_scat_Cromer_Mann_a4
_atom_type_scat_Cromer_Mann_b4
_atom_type_scat_Cromer_Mann_c
_atom_type_scat_source
C 0.0033 0.0016 2.3100 20.8439 1.0200 10.2075 1.5886 0.5687 0.8650 51.6512 0.2156 'International Tables Vol C 4.2.6.8 and 6.1.1.4'
H 0.0000 0.0000 0.4930 10.5109 0.3229 26.1257 0.1402 3.1424 0.0408 57.7998 0.0030 'International Tables Vol C 4.2.6.8 and 6.1.1.4'
N 0.0061 0.0033 12.2126 0.0057 3.1322 9.8933 2.0125 28.9975 1.1663 0.5826 -11.5290 'International Tables Vol C 4.2.6.8 and 6.1.1.4'
O 0.0106 0.0060 3.0485 13.2771 2.2868 5.7011 1.5463 0.3239 0.8670 32.9089 0.2508 'International Tables Vol C 4.2.6.8 and 6.1.1.4'
Cl 0.1484 0.1585 11.4604 0.0104 7.1964 1.1662 6.2556 18.5194 1.6455 47.7784 -9.5574 'International Tables Vol C 4.2.6.8 and 6.1.1.4'
Mn 0.3368 0.7283 11.2819 5.3409 7.3573 0.3432 3.0193 17.8674 2.2441 83.7543 1.0896 'International Tables Vol C 4.2.6.8 and 6.1.1.4'
Au -2.0133 8.8022 16.8819 0.4611 18.5913 8.6216 25.5582 1.4826 5.8600 36.3956 12.0658 'International Tables Vol C 4.2.6.8 and 6.1.1.4'

loop_
_geom_angle_atom_site_label_1
_geom_angle_site_symmetry_1
_geom_angle_atom_site_label_2
_geom_angle_atom_site_label_3
_geom_angle_site_symmetry_3
_geom_angle
_geom_angle_publ_flag
Cl1 2_654 Au1 Cl1 2_664 160.04(8) yes
Cl1 2_654 Au1 Cl1 . 91.13(8) yes
Cl1 2_664 Au1 Cl1 . 95.79(8) yes
Cl1 2_654 Au1 Cl2 . 89.86(9) yes
Cl1 2_664 Au1 Cl2 . 83.43(9) yes
Cl1 . Au1 Cl2 . 178.90(7) yes
Cl1 2_654 Au1 C1 . 97.7(3) yes
Cl1 2_664 Au1 C1 . 101.2(3) yes
Cl1 . Au1 C1 . 88.5(2) yes
Cl2 . Au1 C1 . 90.8(2) yes
Cl1 2_654 Au1 C2 . 81.7(3) yes
Cl1 2_664 Au1 C2 . 79.5(3) yes
Cl1 . Au1 C2 . 90.7(3) yes
Cl2 . Au1 C2 . 89.9(3) yes
C1 . Au1 C2 . 179.1(3) yes
O2 2_555 Mn1 N1 2_555 85.7(3) yes
O2 2_555 Mn1 O1 2_555 88.3(4) yes
N1 2_555 Mn1 O1 2_555 89.8(3) yes
O2 2_555 Mn1 O1 . 91.7(4) yes
N1 2_555 Mn1 O1 . 90.2(3) yes
O1 2_555 Mn1 O1 . 179.995 yes
O2 2_555 Mn1 O2 . 179.995 yes
N1 2_555 Mn1 O2 . 94.3(3) yes
O1 2_555 Mn1 O2 . 91.7(4) yes
O1 . Mn1 O2 . 88.3(4) yes
O2 2_555 Mn1 N1 . 94.3(3) yes
N1 2_555 Mn1 N1 . 179.995 yes
O1 2_555 Mn1 N1 . 90.2(3) yes
O1 . Mn1 N1 . 89.8(3) yes
O2 . Mn1 N1 . 85.7(3) yes
Au1 . Cl1 Au1 2_654 88.87(8) yes
Au1 . Cl1 Au1 2_664 84.21(8) yes
Au1 2_654 Cl1 Au1 2_664 160.04(8) yes
Mn1 . N1 C1 . 169.4(8) yes
Au1 . C1 N1 . 176.4(8) yes
Au1 . C2 N2 . 178.7(12) yes

loop_
_geom_bond_atom_site_label_1
_geom_bond_atom_site_label_2
_geom_bond_site_symmetry_2
_geom_bond_distance
_geom_bond_publ_flag
Au1 Cl1 2_654 3.391(3) yes
Au1 Cl1 2_664 3.509(3) yes
Au1 Cl1 . 2.286(2) yes
Au1 Cl2 . 2.273(2) yes
Au1 C1 . 1.983(7) yes
Au1 C2 . 2.005(8) yes
Mn1 O2 2_555 2.199(9) yes
Mn1 N1 2_555 2.161(7) yes
Mn1 O1 2_555 2.131(7) yes
Mn1 O1 . 2.131(7) yes
Mn1 O2 . 2.199(9) yes
Mn1 N1 . 2.161(7) yes
N1 C1 . 1.156(10) yes
N2 C2 . 1.121(12) yes
